data_2242634
loop_
_publ_author_name
'Minyaev, Mikhail E.'
'Tavtorkin, Alexander N.'
'Korchagina, Sof'ya A.'
'Nifant'ev, Ilya E.'
'Churakov, Andrei V.'
'Dmitrienko, Artem O.'
'Lyssenko, Konstantin A.'

_publ_section_title
;
 [Bis(2,6-diisopropylphenyl)
 phosphato-\k<i>O</i>]pentakis(methanol-\k<i>O</i>)manganese
 bis(2,6-diisopropylphenyl) phosphate methanol trisolvate
;
_journal_coeditor_code PJ2055
_journal_issue 10
_journal_name_full 'Acta Crystallographica Section E'
_journal_page_first 1433
_journal_page_last 1438
_journal_paper_doi 10.1107/S2056989018012859
_journal_volume 74
_journal_year 2018
_chemical_formula_iupac '[Mn (C24 H34 O4 P) (C H4 O)5] (C24 H34 O4 P), 3C H4 O'
_chemical_formula_moiety 'C29 H54 Mn O9 P +, C24 H34 O4 P -, 3(C H4 O)'
_chemical_formula_sum 'C56 H100 Mn O16 P2'
_chemical_formula_weight 1146.23
_chemical_name_systematic
;
[Bis(2,6-diisopropylphenyl)
phosphato-\k<i>O</i>]pentakis(methanol-\k<i>O</i>)manganese
bis(2,6-diisopropylphenyl) phosphate methanol trisolvate
;
_space_group_crystal_system monoclinic
_space_group_IT_number 9
_space_group_name_Hall 'C -2yc'
_space_group_name_H-M_alt 'C 1 c 1'
_symmetry_space_group_name_Hall 'C -2yc'
_symmetry_space_group_name_H-M 'C 1 c 1'
_atom_sites_solution_hydrogens mixed
_atom_sites_solution_primary direct
_atom_sites_solution_secondary difmap
_audit_creation_method SHELXL-2017/1
_cell_angle_alpha 90
_cell_angle_beta 109.990(2)
_cell_angle_gamma 90
_cell_formula_units_Z 4
_cell_length_a 31.872(6)
_cell_length_b 12.640(2)
_cell_length_c 16.881(3)
_cell_measurement_reflns_used 9949
_cell_measurement_temperature 150(2)
_cell_measurement_theta_max 30.459
_cell_measurement_theta_min 2.303
_cell_volume 6391.0(19)
_computing_cell_refinement
;
SAINT (Bruker, 2008)
;
_computing_data_collection
;
<i>APEX2</i> (Bruker, 2008)
;
_computing_data_reduction
;
SAINT (Bruker, 2008)
;
_computing_molecular_graphics
;
SHELXTL (Sheldrick, 2008)
;
_computing_publication_material
;
SHELXTL (Sheldrick, 2008), publCIF (Westrip, 2010) and
Mercury (Macrae <i>et al.</i>,2006)
;
_computing_structure_refinement
;
SHELXL2017 (Sheldrick, 2015)
;
_computing_structure_solution
;
SHELXS2013 (Sheldrick, 2008)
;
_diffrn_ambient_temperature 150(2)
_diffrn_measured_fraction_theta_full 0.998
_diffrn_measured_fraction_theta_max 0.995
_diffrn_measurement_device_type 'Bruker SMART APEXII'
_diffrn_measurement_method \w
_diffrn_radiation_monochromator graphite
_diffrn_radiation_source 'fine-focus sealed tube'
_diffrn_radiation_type MoK\a
_diffrn_radiation_wavelength 0.71073
_diffrn_reflns_av_R_equivalents 0.0310
_diffrn_reflns_limit_h_max 45
_diffrn_reflns_limit_h_min -45
_diffrn_reflns_limit_k_max 17
_diffrn_reflns_limit_k_min -17
_diffrn_reflns_limit_l_max 24
_diffrn_reflns_limit_l_min -24
_diffrn_reflns_number 36871
_diffrn_reflns_theta_full 25.242
_diffrn_reflns_theta_max 30.498
_diffrn_reflns_theta_min 2.027
_exptl_absorpt_coefficient_mu 0.317
_exptl_absorpt_correction_T_max 0.9233
_exptl_absorpt_correction_T_min 0.7241
_exptl_absorpt_correction_type multi-scan
_exptl_absorpt_process_details
;
(SADABS; Bruker, 2008)
;
_exptl_crystal_colour colourless
_exptl_crystal_density_diffrn 1.191
_exptl_crystal_density_method 'not measured'
_exptl_crystal_description prism
_exptl_crystal_F_000 2476
_exptl_crystal_size_max 0.40
_exptl_crystal_size_mid 0.40
_exptl_crystal_size_min 0.25
_refine_diff_density_max 3.107
_refine_diff_density_min -0.737
_refine_ls_abs_structure_details
;
Refined as an inversion twin
;
_refine_ls_abs_structure_Flack 0.47(2)
_refine_ls_extinction_method none
_refine_ls_goodness_of_fit_ref 1.073
_refine_ls_hydrogen_treatment mixed
_refine_ls_matrix_type full
_refine_ls_number_parameters 730
_refine_ls_number_reflns 18839
_refine_ls_number_restraints 52
_refine_ls_restrained_S_all 1.074
_refine_ls_R_factor_all 0.0847
_refine_ls_R_factor_gt 0.0721
_refine_ls_shift/su_max 0.002
_refine_ls_shift/su_mean 0.000
_refine_ls_structure_factor_coef Fsqd
_refine_ls_weighting_details 'w=1/[\s^2^(Fo^2^)+(0.1189P)^2^+8.5165P] where P=(Fo^2^+2Fc^2^)/3'
_refine_ls_weighting_scheme calc
_refine_ls_wR_factor_gt 0.1869
_refine_ls_wR_factor_ref 0.1974
_reflns_number_gt 16119
_reflns_number_total 18839
_reflns_threshold_expression 'I > 2\s(I)'
_cod_data_source_file pj2055sup1.cif
_cod_data_source_block I
_cod_original_cell_volume 6391(2)
_cod_database_code 2242634
_shelx_space_group_comment
;
The symmetry employed for this shelxl refinement is uniquely defined
by the following loop, which should always be used as a source of
symmetry information in preference to the above space-group names.
They are only intended as comments.
;
_shelx_estimated_absorpt_t_min 0.884
_shelx_estimated_absorpt_t_max 0.925

loop_
_space_group_symop_operation_xyz
'x, y, z'
'x, -y, z+1/2'
'x+1/2, y+1/2, z'
'x+1/2, -y+1/2, z+1/2'

loop_
_atom_site_type_symbol
_atom_site_label
_atom_site_fract_x
_atom_site_fract_y
_atom_site_fract_z
_atom_site_U_iso_or_equiv
_atom_site_adp_type
_atom_site_calc_flag
_atom_site_occupancy
_atom_site_disorder_assembly
_atom_site_disorder_group
Mn Mn1 0.51624(2) 0.56670(5) 0.44955(4) 0.02200(15) Uani d 1 . .
O O1 0.45043(11) 0.5084(3) 0.4319(2) 0.0317(8) Uani d 1 . .
H H1 0.4396(4) 0.5541(15) 0.4563(8) 0.048 Uiso calc 1 . .
C C1 0.41774(19) 0.4808(7) 0.3527(4) 0.0469(16) Uani d 1 . .
H H1A 0.404356 0.412417 0.357752 0.070 Uiso calc 1 . .
H H1B 0.432005 0.475751 0.309781 0.070 Uiso calc 1 . .
H H1C 0.394447 0.535174 0.336204 0.070 Uiso calc 1 . .
O O2 0.51222(12) 0.6630(3) 0.5578(2) 0.0324(8) Uani d 1 . .
H H2 0.4873(9) 0.6797(7) 0.5578(2) 0.049 Uiso calc 1 . .
C C2 0.54381(19) 0.7447(5) 0.5988(4) 0.0374(12) Uani d 1 . .
H H2A 0.528752 0.799432 0.620322 0.056 Uiso calc 1 . .
H H2B 0.555995 0.776127 0.558241 0.056 Uiso calc 1 . .
H H2C 0.568134 0.713868 0.645766 0.056 Uiso calc 1 . .
O O3 0.54723(14) 0.4397(4) 0.5350(3) 0.0419(10) Uani d 1 . .
H H3 0.5324(5) 0.3856(18) 0.5417(4) 0.063 Uiso calc 1 . .
C C3 0.5834(2) 0.4602(7) 0.6116(4) 0.0498(16) Uani d 1 . .
H H3A 0.582758 0.408705 0.654509 0.075 Uiso calc 1 . .
H H3B 0.580468 0.531835 0.631333 0.075 Uiso calc 1 . .
H H3C 0.611784 0.454225 0.601316 0.075 Uiso calc 1 . .
O O4 0.51420(13) 0.4692(3) 0.3394(3) 0.0336(8) Uani d 1 . .
H H4 0.51595(14) 0.402(2) 0.3393(3) 0.050 Uiso calc 1 . .
C C4 0.5057(2) 0.5088(6) 0.2549(4) 0.0444(14) Uani d 1 . .
H H4A 0.514894 0.455615 0.221773 0.067 Uiso calc 1 . .
H H4B 0.522807 0.573981 0.257462 0.067 Uiso calc 1 . .
H H4C 0.473811 0.523579 0.228182 0.067 Uiso calc 1 . .
O O5 0.48595(12) 0.6992(3) 0.3625(3) 0.0335(8) Uani d 1 . .
H H5 0.5086(8) 0.7311(11) 0.3584(3) 0.050 Uiso calc 1 . .
C C5 0.4553(2) 0.7743(6) 0.3730(5) 0.0472(15) Uani d 1 . .
H H5A 0.442418 0.814878 0.320784 0.071 Uiso calc 1 . .
H H5B 0.470828 0.822452 0.419211 0.071 Uiso calc 1 . .
H H5C 0.431422 0.737556 0.386175 0.071 Uiso calc 1 . .
O O6 0.48720(19) 0.2694(4) 0.2918(3) 0.0506(12) Uani d 1 . .
H H6 0.4699(6) 0.2887(8) 0.2426(17) 0.076 Uiso calc 1 . .
C C6 0.4648(3) 0.1958(8) 0.3256(7) 0.071(3) Uani d 1 . .
H H6A 0.455252 0.135345 0.287273 0.107 Uiso calc 1 . .
H H6B 0.438547 0.229462 0.332550 0.107 Uiso calc 1 . .
H H6C 0.484905 0.171313 0.380533 0.107 Uiso calc 1 . .
O O7 0.5105(2) 0.2605(4) 0.5589(4) 0.0547(13) Uani d 1 . .
H H7 0.5293(7) 0.2376(9) 0.6050(16) 0.082 Uiso calc 1 . .
C C7 0.4701(4) 0.2874(8) 0.5717(10) 0.087(3) Uani d 1 . .
H H7A 0.447395 0.233779 0.545471 0.130 Uiso calc 1 . .
H H7B 0.459763 0.356567 0.546185 0.130 Uiso calc 1 . .
H H7C 0.475196 0.290601 0.632291 0.130 Uiso calc 1 . .
O O8 0.5566(3) 0.1457(5) 0.6957(4) 0.0733(19) Uani d 1 . .
H H8 0.5582(3) 0.1795(12) 0.7402(15) 0.110 Uiso calc 1 . .
C C8 0.5546(4) 0.0388(7) 0.7096(6) 0.071(3) Uani d 1 . .
H H8A 0.582879 0.015402 0.751309 0.107 Uiso calc 1 . .
H H8B 0.549415 0.000387 0.656664 0.107 Uiso calc 1 . .
H H8C 0.530132 0.024446 0.730777 0.107 Uiso calc 1 . .
P P1 0.59610(3) 0.69092(9) 0.40155(6) 0.0186(2) Uani d 1 . .
O O9 0.58012(10) 0.6249(3) 0.4596(2) 0.0206(6) Uani d 1 . .
O O10 0.56168(12) 0.7604(3) 0.3429(2) 0.0274(7) Uani d 1 . .
O O11 0.63971(10) 0.7556(3) 0.4553(2) 0.0229(6) Uani d 1 . .
O O12 0.61596(10) 0.6216(3) 0.3435(2) 0.0207(6) Uani d 1 . .
C C9 0.64458(15) 0.8004(4) 0.5344(3) 0.0250(9) Uani d 1 . .
C C10 0.62856(17) 0.9022(4) 0.5377(4) 0.0325(11) Uani d 1 . .
C C11 0.6356(2) 0.9445(5) 0.6181(5) 0.0437(14) Uani d 1 . .
H H11 0.625280 1.013925 0.622988 0.052 Uiso calc 1 . .
C C12 0.6572(2) 0.8867(6) 0.6907(4) 0.0446(14) Uani d 1 . .
H H12 0.660979 0.916022 0.744462 0.053 Uiso calc 1 . .
C C13 0.67350(19) 0.7859(5) 0.6847(3) 0.0361(11) Uani d 1 . .
H H13 0.688395 0.747236 0.734672 0.043 Uiso calc 1 . .
C C14 0.66832(16) 0.7409(4) 0.6069(3) 0.0255(9) Uani d 1 . .
C C15 0.6067(2) 0.9678(5) 0.4592(4) 0.0424(13) Uani d 1 . .
H H15 0.602164 0.919607 0.409978 0.051 Uiso calc 1 . .
C C16 0.6377(4) 1.0557(8) 0.4513(7) 0.088(4) Uani d 1 . .
H H16A 0.663790 1.024608 0.441984 0.132 Uiso calc 1 . .
H H16B 0.647472 1.097612 0.503294 0.132 Uiso calc 1 . .
H H16C 0.621809 1.101472 0.403628 0.132 Uiso calc 1 . .
C C17 0.5615(4) 1.0072(12) 0.4531(8) 0.100(4) Uani d 1 . .
H H17A 0.539894 0.949104 0.436031 0.149 Uiso calc 1 . .
H H17B 0.552412 1.064061 0.411173 0.149 Uiso calc 1 . .
H H17C 0.562474 1.034393 0.508085 0.149 Uiso calc 1 . .
C C18 0.68866(16) 0.6365(4) 0.6000(3) 0.0288(10) Uani d 1 . .
H H18 0.666495 0.596753 0.552851 0.035 Uiso calc 1 . .
C C19 0.73069(17) 0.6506(5) 0.5770(4) 0.0349(11) Uani d 1 . .
H H19A 0.723064 0.687691 0.522881 0.052 Uiso calc 1 . .
H H19B 0.743288 0.581107 0.572412 0.052 Uiso calc 1 . .
H H19C 0.752679 0.692168 0.620832 0.052 Uiso calc 1 . .
C C20 0.6993(2) 0.5684(6) 0.6793(4) 0.0432(14) Uani d 1 . .
H H20A 0.672884 0.564327 0.696477 0.065 Uiso calc 1 . .
H H20B 0.724067 0.600105 0.724787 0.065 Uiso calc 1 . .
H H20C 0.707638 0.497050 0.667457 0.065 Uiso calc 1 . .
C C21 0.65996(15) 0.5850(4) 0.3640(3) 0.0229(8) Uani d 1 . .
C C22 0.69048(16) 0.6485(4) 0.3443(3) 0.0270(9) Uani d 1 . .
C C23 0.73334(17) 0.6070(6) 0.3618(4) 0.0380(12) Uani d 1 . .
H H23 0.755256 0.648890 0.350039 0.046 Uiso calc 1 . .
C C24 0.74489(19) 0.5081(6) 0.3953(4) 0.0432(14) Uani d 1 . .
H H24 0.774325 0.482028 0.406709 0.052 Uiso calc 1 . .
C C25 0.7130(2) 0.4466(5) 0.4124(4) 0.0394(13) Uani d 1 . .
H H25 0.720828 0.377781 0.435336 0.047 Uiso calc 1 . .
C C26 0.66984(17) 0.4836(4) 0.3968(3) 0.0279(9) Uani d 1 . .
C C27 0.67872(18) 0.7571(5) 0.3055(3) 0.0321(10) Uani d 1 . .
H H27 0.647754 0.774791 0.303253 0.038 Uiso calc 1 . .
C C28 0.7104(3) 0.8409(6) 0.3582(5) 0.0548(18) Uani d 1 . .
H H28A 0.712653 0.833643 0.417308 0.082 Uiso calc 1 . .
H H28B 0.698883 0.911374 0.337689 0.082 Uiso calc 1 . .
H H28C 0.739952 0.831668 0.353447 0.082 Uiso calc 1 . .
C C29 0.6796(3) 0.7569(6) 0.2156(4) 0.0478(15) Uani d 1 . .
H H29A 0.659885 0.700978 0.183023 0.072 Uiso calc 1 . .
H H29B 0.710112 0.744111 0.216873 0.072 Uiso calc 1 . .
H H29C 0.669238 0.825632 0.189213 0.072 Uiso calc 1 . .
C C30 0.6346(2) 0.4124(4) 0.4107(3) 0.0316(10) Uani d 1 . .
H H30 0.610950 0.458936 0.418554 0.038 Uiso calc 1 . .
C C31 0.6530(3) 0.3440(6) 0.4892(4) 0.0498(16) Uani d 1 . .
H H31A 0.666722 0.389301 0.538407 0.075 Uiso calc 1 . .
H H31B 0.675575 0.295508 0.482408 0.075 Uiso calc 1 . .
H H31C 0.628722 0.303066 0.497385 0.075 Uiso calc 1 . .
C C32 0.6127(2) 0.3442(6) 0.3331(4) 0.0435(14) Uani d 1 . .
H H32A 0.587165 0.306581 0.339576 0.065 Uiso calc 1 . .
H H32B 0.634398 0.292885 0.326952 0.065 Uiso calc 1 . .
H H32C 0.602394 0.389357 0.282955 0.065 Uiso calc 1 . .
P P2 0.40310(3) 0.65637(9) 0.57832(6) 0.0196(2) Uani d 1 . .
O O13 0.40161(12) 0.5762(3) 0.5122(2) 0.0271(7) Uani d 1 . .
O O14 0.44699(11) 0.7068(3) 0.6233(2) 0.0277(7) Uani d 1 . .
O O15 0.36432(11) 0.7424(3) 0.5400(2) 0.0268(7) Uani d 1 . .
O O16 0.38666(10) 0.6071(3) 0.6500(2) 0.0207(6) Uani d 1 . .
C C33 0.35548(16) 0.7897(4) 0.4612(3) 0.0262(9) Uani d 1 . .
C C34 0.37518(19) 0.8881(4) 0.4574(4) 0.0374(12) Uani d 1 . .
C C35 0.3646(2) 0.9357(5) 0.3782(5) 0.0500(17) Uani d 1 . .
H H35 0.377233 1.002428 0.373348 0.060 Uiso calc 1 . .
C C36 0.3366(3) 0.8874(6) 0.3081(5) 0.058(2) Uani d 1 . .
H H36 0.330423 0.920113 0.254656 0.070 Uiso calc 1 . .
C C37 0.3166(3) 0.7909(6) 0.3135(4) 0.0518(17) Uani d 1 . .
H H37 0.296772 0.759342 0.263690 0.062 Uiso calc 1 . .
C C38 0.32544(18) 0.7394(4) 0.3912(3) 0.0334(11) Uani d 1 . .
C C39 0.4047(2) 0.9445(5) 0.5350(6) 0.058(2) Uani d 1 . .
H H39A 0.422484 0.887536 0.572793 0.070 Uiso calc 0.57(4) A 1
H H39B 0.407375 0.893641 0.581821 0.070 Uiso calc 0.43(4) A 2
C C40A 0.3824(9) 1.002(2) 0.586(2) 0.082(6) Uani d 0.57(4) A 1
H H40A 0.404196 1.018163 0.641604 0.123 Uiso calc 0.57(4) A 1
H H40B 0.358483 0.958016 0.592595 0.123 Uiso calc 0.57(4) A 1
H H40C 0.369636 1.068167 0.557448 0.123 Uiso calc 0.57(4) A 1
C C41A 0.4384(8) 1.0114(19) 0.5135(17) 0.080(6) Uani d 0.57(4) A 1
H H41A 0.460891 0.965505 0.503487 0.121 Uiso calc 0.57(4) A 1
H H41B 0.452990 1.059465 0.560364 0.121 Uiso calc 0.57(4) A 1
H H41C 0.423300 1.052677 0.462546 0.121 Uiso calc 0.57(4) A 1
C C40B 0.3777(10) 1.034(2) 0.551(3) 0.080(8) Uani d 0.43(4) A 2
H H40D 0.350731 1.006181 0.558900 0.121 Uiso calc 0.43(4) A 2
H H40E 0.369220 1.082706 0.502804 0.121 Uiso calc 0.43(4) A 2
H H40F 0.395541 1.072513 0.601940 0.121 Uiso calc 0.43(4) A 2
C C41B 0.4512(6) 0.975(3) 0.548(3) 0.085(8) Uani d 0.43(4) A 2
H H41D 0.469580 0.910790 0.555035 0.128 Uiso calc 0.43(4) A 2
H H41E 0.462694 1.019171 0.598049 0.128 Uiso calc 0.43(4) A 2
H H41F 0.452287 1.014068 0.498424 0.128 Uiso calc 0.43(4) A 2
C C42 0.30163(18) 0.6380(4) 0.3977(4) 0.0359(12) Uani d 1 . .
H H42 0.321929 0.595733 0.445600 0.043 Uiso calc 1 . .
C C43 0.2902(2) 0.5700(5) 0.3168(5) 0.0513(18) Uani d 1 . .
H H43A 0.276166 0.503786 0.324824 0.077 Uiso calc 1 . .
H H43B 0.317642 0.554119 0.305213 0.077 Uiso calc 1 . .
H H43C 0.269586 0.609055 0.269214 0.077 Uiso calc 1 . .
C C44 0.2597(2) 0.6629(5) 0.4174(4) 0.0413(13) Uani d 1 . .
H H44A 0.267737 0.701560 0.470804 0.062 Uiso calc 1 . .
H H44B 0.244612 0.596832 0.421899 0.062 Uiso calc 1 . .
H H44C 0.239707 0.706440 0.372085 0.062 Uiso calc 1 . .
C C45 0.34258(14) 0.5721(4) 0.6342(3) 0.0233(8) Uani d 1 . .
C C46 0.33076(16) 0.4681(4) 0.6054(3) 0.0279(9) Uani d 1 . .
C C47 0.28661(19) 0.4370(5) 0.5914(4) 0.0365(12) Uani d 1 . .
H H47 0.277268 0.368134 0.570252 0.044 Uiso calc 1 . .
C C48 0.25617(17) 0.5045(5) 0.6078(4) 0.0390(13) Uani d 1 . .
H H48 0.226544 0.481295 0.598748 0.047 Uiso calc 1 . .
C C49 0.26909(16) 0.6054(5) 0.6374(4) 0.0354(12) Uani d 1 . .
H H49 0.247931 0.651035 0.648040 0.042 Uiso calc 1 . .
C C50 0.31255(15) 0.6426(4) 0.6521(3) 0.0252(9) Uani d 1 . .
C C51 0.3635(2) 0.3893(4) 0.5925(4) 0.0349(11) Uani d 1 . .
H H51 0.392547 0.426363 0.602465 0.042 Uiso calc 1 . .
C C52 0.3713(3) 0.2997(5) 0.6566(5) 0.0515(17) Uani d 1 . .
H H52A 0.375328 0.329392 0.712378 0.077 Uiso calc 1 . .
H H52B 0.398046 0.260064 0.658719 0.077 Uiso calc 1 . .
H H52C 0.345406 0.252199 0.639885 0.077 Uiso calc 1 . .
C C53 0.3473(2) 0.3454(5) 0.5018(4) 0.0441(14) Uani d 1 . .
H H53A 0.339329 0.404357 0.461655 0.066 Uiso calc 1 . .
H H53B 0.321086 0.300420 0.493272 0.066 Uiso calc 1 . .
H H53C 0.371194 0.303714 0.492801 0.066 Uiso calc 1 . .
C C54 0.32659(17) 0.7519(4) 0.6884(3) 0.0286(9) Uani d 1 . .
H H54 0.357329 0.765947 0.687678 0.034 Uiso calc 1 . .
C C55 0.3285(2) 0.7536(6) 0.7818(4) 0.0422(13) Uani d 1 . .
H H55A 0.349082 0.698622 0.813622 0.063 Uiso calc 1 . .
H H55B 0.298639 0.740184 0.783963 0.063 Uiso calc 1 . .
H H55C 0.339020 0.822963 0.806553 0.063 Uiso calc 1 . .
C C56 0.2958(2) 0.8386(5) 0.6375(5) 0.0445(14) Uani d 1 . .
H H56A 0.296648 0.839253 0.580044 0.067 Uiso calc 1 . .
H H56B 0.305648 0.907309 0.664184 0.067 Uiso calc 1 . .
H H56C 0.265159 0.824765 0.635536 0.067 Uiso calc 1 . .

loop_
_atom_site_aniso_label
_atom_site_aniso_U_11
_atom_site_aniso_U_22
_atom_site_aniso_U_33
_atom_site_aniso_U_12
_atom_site_aniso_U_13
_atom_site_aniso_U_23
Mn1 0.0168(3) 0.0254(3) 0.0250(3) -0.0019(2) 0.0087(2) -0.0027(3)
O1 0.0203(15) 0.046(2) 0.0307(18) -0.0062(15) 0.0115(14) -0.0132(16)
C1 0.023(2) 0.075(5) 0.040(3) -0.013(3) 0.007(2) -0.029(3)
O2 0.0208(15) 0.044(2) 0.037(2) -0.0079(14) 0.0156(14) -0.0157(16)
C2 0.028(2) 0.044(3) 0.041(3) -0.012(2) 0.013(2) -0.017(2)
O3 0.0301(19) 0.043(2) 0.048(2) -0.0038(17) 0.0073(17) 0.0173(19)
C3 0.034(3) 0.070(5) 0.040(3) 0.011(3) 0.005(2) 0.019(3)
O4 0.0324(18) 0.0347(19) 0.036(2) -0.0044(15) 0.0143(15) -0.0090(15)
C4 0.048(3) 0.052(4) 0.038(3) -0.018(3) 0.020(3) -0.015(3)
O5 0.0211(15) 0.0308(19) 0.047(2) 0.0036(13) 0.0093(15) 0.0033(16)
C5 0.025(2) 0.053(4) 0.057(4) 0.012(2) 0.005(2) -0.006(3)
O6 0.061(3) 0.047(3) 0.037(2) -0.008(2) 0.007(2) 0.0022(19)
C6 0.067(5) 0.064(5) 0.076(6) 0.001(4) 0.016(4) 0.028(5)
O7 0.073(4) 0.034(2) 0.059(3) -0.003(2) 0.024(3) 0.006(2)
C7 0.079(7) 0.049(5) 0.150(11) -0.008(4) 0.061(7) 0.009(6)
O8 0.119(6) 0.057(3) 0.039(3) -0.001(3) 0.020(3) -0.014(2)
C8 0.094(7) 0.052(4) 0.058(5) 0.017(4) 0.013(5) -0.019(4)
P1 0.0157(4) 0.0217(5) 0.0178(4) -0.0022(4) 0.0048(4) 0.0031(4)
O9 0.0177(13) 0.0232(15) 0.0213(14) -0.0026(11) 0.0072(11) 0.0031(11)
O10 0.0245(15) 0.0229(16) 0.0292(17) 0.0019(12) 0.0019(13) 0.0036(13)
O11 0.0186(13) 0.0254(16) 0.0239(15) -0.0050(11) 0.0061(11) 0.0035(12)
O12 0.0161(13) 0.0243(15) 0.0227(14) -0.0013(11) 0.0078(11) -0.0006(12)
C9 0.0180(18) 0.028(2) 0.029(2) -0.0085(16) 0.0077(16) -0.0026(17)
C10 0.024(2) 0.027(2) 0.045(3) -0.0078(18) 0.010(2) 0.001(2)
C11 0.042(3) 0.032(3) 0.057(4) -0.008(2) 0.016(3) -0.012(3)
C12 0.044(3) 0.050(4) 0.037(3) -0.014(3) 0.010(2) -0.019(3)
C13 0.036(3) 0.042(3) 0.026(2) -0.011(2) 0.005(2) -0.006(2)
C14 0.0219(19) 0.029(2) 0.022(2) -0.0104(17) 0.0038(16) -0.0028(17)
C15 0.048(3) 0.022(2) 0.052(4) -0.002(2) 0.011(3) 0.002(2)
C16 0.092(7) 0.066(6) 0.084(7) -0.045(5) 0.001(5) 0.027(5)
C17 0.069(6) 0.139(11) 0.085(7) 0.066(7) 0.020(6) 0.029(7)
C18 0.024(2) 0.031(2) 0.022(2) -0.0055(18) -0.0037(17) 0.0023(17)
C19 0.024(2) 0.043(3) 0.032(3) -0.003(2) 0.0016(19) 0.000(2)
C20 0.035(3) 0.051(4) 0.033(3) -0.002(2) -0.001(2) 0.012(2)
C21 0.0209(19) 0.026(2) 0.0222(19) -0.0022(16) 0.0078(16) 0.0014(16)
C22 0.023(2) 0.033(2) 0.027(2) -0.0052(17) 0.0107(17) 0.0023(18)
C23 0.022(2) 0.060(4) 0.037(3) -0.003(2) 0.016(2) -0.001(3)
C24 0.024(2) 0.070(4) 0.037(3) 0.012(3) 0.012(2) 0.001(3)
C25 0.035(3) 0.047(3) 0.035(3) 0.016(2) 0.012(2) 0.004(2)
C26 0.030(2) 0.029(2) 0.026(2) 0.0059(18) 0.0110(18) 0.0014(17)
C27 0.030(2) 0.038(3) 0.033(2) -0.010(2) 0.016(2) 0.003(2)
C28 0.062(4) 0.041(4) 0.055(4) -0.021(3) 0.012(3) -0.002(3)
C29 0.058(4) 0.057(4) 0.033(3) -0.011(3) 0.022(3) 0.011(3)
C30 0.043(3) 0.022(2) 0.035(3) 0.004(2) 0.021(2) 0.0016(18)
C31 0.072(5) 0.040(3) 0.037(3) -0.006(3) 0.019(3) 0.007(3)
C32 0.046(3) 0.046(3) 0.036(3) -0.014(3) 0.012(3) -0.004(2)
P2 0.0128(4) 0.0282(5) 0.0168(4) 0.0042(4) 0.0039(3) -0.0041(4)
O13 0.0234(15) 0.0327(18) 0.0260(16) 0.0015(13) 0.0094(13) -0.0055(13)
O14 0.0175(14) 0.0394(19) 0.0254(16) -0.0052(13) 0.0064(12) 0.0007(14)
O15 0.0237(15) 0.0281(17) 0.0286(17) 0.0090(13) 0.0090(13) -0.0023(13)
O16 0.0135(12) 0.0206(14) 0.0271(15) 0.0021(11) 0.0058(11) -0.0010(12)
C33 0.024(2) 0.018(2) 0.034(2) 0.0052(16) 0.0073(18) 0.0037(17)
C34 0.029(2) 0.017(2) 0.061(4) 0.0064(18) 0.009(2) 0.001(2)
C35 0.045(3) 0.025(3) 0.079(5) 0.008(2) 0.019(3) 0.019(3)
C36 0.069(5) 0.043(4) 0.061(5) 0.019(3) 0.019(4) 0.029(3)
C37 0.059(4) 0.042(3) 0.035(3) 0.011(3) -0.008(3) 0.012(3)
C38 0.030(2) 0.028(2) 0.033(3) 0.0063(19) -0.001(2) 0.007(2)
C39 0.053(4) 0.022(3) 0.085(5) -0.006(3) 0.005(4) -0.017(3)
C40A 0.090(11) 0.083(13) 0.086(13) -0.035(10) 0.046(10) -0.033(10)
C41A 0.045(9) 0.074(11) 0.114(14) -0.013(8) 0.016(9) -0.040(10)
C40B 0.077(12) 0.058(13) 0.109(17) -0.018(10) 0.035(13) -0.049(12)
C41B 0.032(9) 0.080(14) 0.126(18) 0.016(9) 0.004(10) -0.032(13)
C42 0.026(2) 0.027(2) 0.038(3) -0.0010(18) -0.010(2) 0.007(2)
C43 0.030(3) 0.043(3) 0.069(5) 0.002(2) 0.002(3) -0.021(3)
C44 0.040(3) 0.040(3) 0.035(3) -0.005(2) 0.001(2) -0.002(2)
C45 0.0149(17) 0.022(2) 0.032(2) -0.0008(15) 0.0068(16) -0.0058(17)
C46 0.024(2) 0.021(2) 0.039(3) -0.0026(16) 0.0108(19) -0.0031(18)
C47 0.028(2) 0.035(3) 0.044(3) -0.012(2) 0.009(2) -0.003(2)
C48 0.018(2) 0.047(3) 0.052(3) -0.009(2) 0.012(2) 0.004(3)
C49 0.019(2) 0.041(3) 0.050(3) 0.0006(19) 0.018(2) -0.003(2)
C50 0.0165(18) 0.027(2) 0.033(2) 0.0000(16) 0.0099(16) -0.0028(18)
C51 0.039(3) 0.022(2) 0.041(3) 0.005(2) 0.010(2) -0.003(2)
C52 0.067(5) 0.033(3) 0.057(4) 0.016(3) 0.025(3) 0.013(3)
C53 0.053(4) 0.031(3) 0.047(3) 0.003(3) 0.014(3) -0.003(2)
C54 0.030(2) 0.025(2) 0.032(2) 0.0048(18) 0.0130(19) -0.0057(18)
C55 0.047(3) 0.045(3) 0.040(3) 0.004(3) 0.023(3) -0.008(3)
C56 0.048(3) 0.027(3) 0.053(4) 0.011(2) 0.010(3) -0.005(2)

loop_
_atom_type_symbol
_atom_type_description
_atom_type_scat_dispersion_real
_atom_type_scat_dispersion_imag
_atom_type_scat_source
C C 0.0033 0.0016 'International Tables Vol C Tables 4.2.6.8 and 6.1.1.4'
H H 0.0000 0.0000 'International Tables Vol C Tables 4.2.6.8 and 6.1.1.4'
O O 0.0106 0.0060 'International Tables Vol C Tables 4.2.6.8 and 6.1.1.4'
P P 0.1023 0.0942 'International Tables Vol C Tables 4.2.6.8 and 6.1.1.4'
Mn Mn 0.3368 0.7283 'International Tables Vol C Tables 4.2.6.8 and 6.1.1.4'

loop_
_geom_angle_atom_site_label_1
_geom_angle_atom_site_label_2
_geom_angle_atom_site_label_3
_geom_angle
O9 Mn1 O1 176.85(14)
O9 Mn1 O3 89.81(14)
O1 Mn1 O3 92.26(16)
O9 Mn1 O4 90.71(14)
O1 Mn1 O4 86.88(14)
O3 Mn1 O4 91.29(18)
O9 Mn1 O5 88.84(13)
O1 Mn1 O5 89.09(15)
O3 Mn1 O5 178.62(16)
O4 Mn1 O5 89.03(16)
O9 Mn1 O2 93.86(13)
O1 Mn1 O2 88.51(13)
O3 Mn1 O2 89.98(18)
O4 Mn1 O2 175.26(14)
O5 Mn1 O2 89.81(16)
C1 O1 Mn1 125.4(3)
C1 O1 H1 109.5
Mn1 O1 H1 103.8
O1 C1 H1A 109.5
O1 C1 H1B 109.5
H1A C1 H1B 109.5
O1 C1 H1C 109.5
H1A C1 H1C 109.5
H1B C1 H1C 109.5
C2 O2 Mn1 123.8(3)
C2 O2 H2 109.5
Mn1 O2 H2 117.6
O2 C2 H2A 109.5
O2 C2 H2B 109.5
H2A C2 H2B 109.5
O2 C2 H2C 109.5
H2A C2 H2C 109.5
H2B C2 H2C 109.5
C3 O3 Mn1 120.8(4)
C3 O3 H3 109.5
Mn1 O3 H3 122.2
O3 C3 H3A 109.5
O3 C3 H3B 109.5
H3A C3 H3B 109.5
O3 C3 H3C 109.5
H3A C3 H3C 109.5
H3B C3 H3C 109.5
C4 O4 Mn1 125.3(4)
C4 O4 H4 109.5
Mn1 O4 H4 125.0
O4 C4 H4A 109.5
O4 C4 H4B 109.5
H4A C4 H4B 109.5
O4 C4 H4C 109.5
H4A C4 H4C 109.5
H4B C4 H4C 109.5
C5 O5 Mn1 125.9(4)
C5 O5 H5 109.5
Mn1 O5 H5 102.9
O5 C5 H5A 109.5
O5 C5 H5B 109.5
H5A C5 H5B 109.5
O5 C5 H5C 109.5
H5A C5 H5C 109.5
H5B C5 H5C 109.5
C6 O6 H6 109.5
O6 C6 H6A 109.5
O6 C6 H6B 109.5
H6A C6 H6B 109.5
O6 C6 H6C 109.5
H6A C6 H6C 109.5
H6B C6 H6C 109.5
C7 O7 H7 109.5
O7 C7 H7A 109.5
O7 C7 H7B 109.5
H7A C7 H7B 109.5
O7 C7 H7C 109.5
H7A C7 H7C 109.5
H7B C7 H7C 109.5
C8 O8 H8 109.5
O8 C8 H8A 109.5
O8 C8 H8B 109.5
H8A C8 H8B 109.5
O8 C8 H8C 109.5
H8A C8 H8C 109.5
H8B C8 H8C 109.5
O10 P1 O9 115.2(2)
O10 P1 O12 105.8(2)
O9 P1 O12 112.90(18)
O10 P1 O11 112.08(19)
O9 P1 O11 109.62(18)
O12 P1 O11 100.29(18)
P1 O9 Mn1 132.20(19)
C9 O11 P1 122.4(3)
C21 O12 P1 127.0(3)
C10 C9 O11 119.1(5)
C10 C9 C14 123.5(5)
O11 C9 C14 117.3(4)
C9 C10 C11 116.8(5)
C9 C10 C15 122.4(5)
C11 C10 C15 120.7(5)
C12 C11 C10 121.2(6)
C12 C11 H11 119.4
C10 C11 H11 119.4
C11 C12 C13 120.1(6)
C11 C12 H12 119.9
C13 C12 H12 119.9
C14 C13 C12 121.1(6)
C14 C13 H13 119.4
C12 C13 H13 119.4
C13 C14 C9 117.1(5)
C13 C14 C18 121.5(5)
C9 C14 C18 121.3(4)
C17 C15 C10 112.8(7)
C17 C15 C16 113.0(9)
C10 C15 C16 110.9(6)
C17 C15 H15 106.6
C10 C15 H15 106.6
C16 C15 H15 106.6
C15 C16 H16A 109.5
C15 C16 H16B 109.5
H16A C16 H16B 109.5
C15 C16 H16C 109.5
H16A C16 H16C 109.5
H16B C16 H16C 109.5
C15 C17 H17A 109.5
C15 C17 H17B 109.5
H17A C17 H17B 109.5
C15 C17 H17C 109.5
H17A C17 H17C 109.5
H17B C17 H17C 109.5
C14 C18 C19 111.0(4)
C14 C18 C20 113.6(5)
C19 C18 C20 109.8(5)
C14 C18 H18 107.4
C19 C18 H18 107.4
C20 C18 H18 107.4
C18 C19 H19A 109.5
C18 C19 H19B 109.5
H19A C19 H19B 109.5
C18 C19 H19C 109.5
H19A C19 H19C 109.5
H19B C19 H19C 109.5
C18 C20 H20A 109.5
C18 C20 H20B 109.5
H20A C20 H20B 109.5
C18 C20 H20C 109.5
H20A C20 H20C 109.5
H20B C20 H20C 109.5
C22 C21 C26 123.2(5)
C22 C21 O12 118.3(4)
C26 C21 O12 118.3(4)
C21 C22 C23 116.6(5)
C21 C22 C27 122.6(4)
C23 C22 C27 120.8(5)
C24 C23 C22 122.4(5)
C24 C23 H23 118.8
C22 C23 H23 118.8
C23 C24 C25 119.0(5)
C23 C24 H24 120.5
C25 C24 H24 120.5
C24 C25 C26 121.4(6)
C24 C25 H25 119.3
C26 C25 H25 119.3
C21 C26 C25 117.4(5)
C21 C26 C30 121.9(4)
C25 C26 C30 120.5(5)
C22 C27 C28 111.2(5)
C22 C27 C29 110.1(5)
C28 C27 C29 110.4(5)
C22 C27 H27 108.4
C28 C27 H27 108.4
C29 C27 H27 108.4
C27 C28 H28A 109.5
C27 C28 H28B 109.5
H28A C28 H28B 109.5
C27 C28 H28C 109.5
H28A C28 H28C 109.5
H28B C28 H28C 109.5
C27 C29 H29A 109.5
C27 C29 H29B 109.5
H29A C29 H29B 109.5
C27 C29 H29C 109.5
H29A C29 H29C 109.5
H29B C29 H29C 109.5
C26 C30 C32 110.4(4)
C26 C30 C31 112.6(5)
C32 C30 C31 110.8(5)
C26 C30 H30 107.6
C32 C30 H30 107.6
C31 C30 H30 107.6
C30 C31 H31A 109.5
C30 C31 H31B 109.5
H31A C31 H31B 109.5
C30 C31 H31C 109.5
H31A C31 H31C 109.5
H31B C31 H31C 109.5
C30 C32 H32A 109.5
C30 C32 H32B 109.5
H32A C32 H32B 109.5
C30 C32 H32C 109.5
H32A C32 H32C 109.5
H32B C32 H32C 109.5
O14 P2 O13 117.1(2)
O14 P2 O16 105.98(18)
O13 P2 O16 111.4(2)
O14 P2 O15 112.0(2)
O13 P2 O15 109.5(2)
O16 P2 O15 99.33(18)
C33 O15 P2 123.4(3)
C45 O16 P2 122.9(3)
C38 C33 O15 117.9(4)
C38 C33 C34 123.6(5)
O15 C33 C34 118.4(5)
C35 C34 C33 117.4(6)
C35 C34 C39 120.2(6)
C33 C34 C39 122.4(6)
C36 C35 C34 120.7(6)
C36 C35 H35 119.6
C34 C35 H35 119.6
C35 C36 C37 121.0(7)
C35 C36 H36 119.5
C37 C36 H36 119.5
C36 C37 C38 121.1(7)
C36 C37 H37 119.4
C38 C37 H37 119.4
C33 C38 C37 116.1(5)
C33 C38 C42 122.8(5)
C37 C38 C42 121.0(5)
C41B C39 C40B 112.9(17)
C40A C39 C41A 112.9(13)
C41B C39 C34 123.2(16)
C40A C39 C34 117.1(13)
C40B C39 C34 106.7(15)
C41A C39 C34 109.9(11)
C40A C39 H39A 105.3
C41A C39 H39A 105.3
C34 C39 H39A 105.3
C41B C39 H39B 104.0
C40B C39 H39B 104.0
C34 C39 H39B 104.0
C39 C40A H40A 109.5
C39 C40A H40B 109.5
H40A C40A H40B 109.5
C39 C40A H40C 109.5
H40A C40A H40C 109.5
H40B C40A H40C 109.5
C39 C41A H41A 109.5
C39 C41A H41B 109.5
H41A C41A H41B 109.5
C39 C41A H41C 109.5
H41A C41A H41C 109.5
H41B C41A H41C 109.5
C39 C40B H40D 109.5
C39 C40B H40E 109.5
H40D C40B H40E 109.5
C39 C40B H40F 109.5
H40D C40B H40F 109.5
H40E C40B H40F 109.5
C39 C41B H41D 109.5
C39 C41B H41E 109.5
H41D C41B H41E 109.5
C39 C41B H41F 109.5
H41D C41B H41F 109.5
H41E C41B H41F 109.5
C38 C42 C44 109.9(5)
C38 C42 C43 112.3(6)
C44 C42 C43 110.5(5)
C38 C42 H42 108.0
C44 C42 H42 108.0
C43 C42 H42 108.0
C42 C43 H43A 109.5
C42 C43 H43B 109.5
H43A C43 H43B 109.5
C42 C43 H43C 109.5
H43A C43 H43C 109.5
H43B C43 H43C 109.5
C42 C44 H44A 109.5
C42 C44 H44B 109.5
H44A C44 H44B 109.5
C42 C44 H44C 109.5
H44A C44 H44C 109.5
H44B C44 H44C 109.5
C46 C45 O16 119.3(4)
C46 C45 C50 122.8(4)
O16 C45 C50 117.8(4)
C47 C46 C45 117.0(5)
C47 C46 C51 119.6(5)
C45 C46 C51 123.3(4)
C48 C47 C46 121.6(5)
C48 C47 H47 119.2
C46 C47 H47 119.2
C49 C48 C47 119.8(5)
C49 C48 H48 120.1
C47 C48 H48 120.1
C48 C49 C50 121.9(5)
C48 C49 H49 119.1
C50 C49 H49 119.1
C49 C50 C45 116.8(5)
C49 C50 C54 120.9(4)
C45 C50 C54 122.2(4)
C46 C51 C52 109.9(5)
C46 C51 C53 111.5(5)
C52 C51 C53 110.8(5)
C46 C51 H51 108.2
C52 C51 H51 108.2
C53 C51 H51 108.2
C51 C52 H52A 109.5
C51 C52 H52B 109.5
H52A C52 H52B 109.5
C51 C52 H52C 109.5
H52A C52 H52C 109.5
H52B C52 H52C 109.5
C51 C53 H53A 109.5
C51 C53 H53B 109.5
H53A C53 H53B 109.5
C51 C53 H53C 109.5
H53A C53 H53C 109.5
H53B C53 H53C 109.5
C50 C54 C56 112.5(5)
C50 C54 C55 109.0(5)
C56 C54 C55 110.9(5)
C50 C54 H54 108.1
C56 C54 H54 108.1
C55 C54 H54 108.1
C54 C55 H55A 109.5
C54 C55 H55B 109.5
H55A C55 H55B 109.5
C54 C55 H55C 109.5
H55A C55 H55C 109.5
H55B C55 H55C 109.5
C54 C56 H56A 109.5
C54 C56 H56B 109.5
H56A C56 H56B 109.5
C54 C56 H56C 109.5
H56A C56 H56C 109.5
H56B C56 H56C 109.5

loop_
_geom_bond_atom_site_label_1
_geom_bond_atom_site_label_2
_geom_bond_distance
_geom_bond_publ_flag
Mn1 O1 2.146(3) y
Mn1 O2 2.236(4) y
Mn1 O3 2.158(4) y
Mn1 O4 2.213(4) y
Mn1 O5 2.220(4) y
Mn1 O9 2.116(3) y
O1 C1 1.430(6) ?
O1 H1 0.85(3) ?
C1 H1A 0.9800 ?
C1 H1B 0.9800 ?
C1 H1C 0.9800 ?
O2 C2 1.443(6) ?
O2 H2 0.82(3) ?
C2 H2A 0.9800 ?
C2 H2B 0.9800 ?
C2 H2C 0.9800 ?
O3 C3 1.432(8) ?
O3 H3 0.86(3) ?
C3 H3A 0.9800 ?
C3 H3B 0.9800 ?
C3 H3C 0.9800 ?
O4 C4 1.448(8) ?
O4 H4 0.85(3) ?
C4 H4A 0.9800 ?
C4 H4B 0.9800 ?
C4 H4C 0.9800 ?
O5 C5 1.416(7) ?
O5 H5 0.85(3) ?
C5 H5A 0.9800 ?
C5 H5B 0.9800 ?
C5 H5C 0.9800 ?
O6 C6 1.408(10) ?
O6 H6 0.86(3) ?
C6 H6A 0.9800 ?
C6 H6B 0.9800 ?
C6 H6C 0.9800 ?
O7 C7 1.419(11) ?
O7 H7 0.85(3) ?
C7 H7A 0.9800 ?
C7 H7B 0.9800 ?
C7 H7C 0.9800 ?
O8 C8 1.377(11) ?
O8 H8 0.85(3) ?
C8 H8A 0.9800 ?
C8 H8B 0.9800 ?
C8 H8C 0.9800 ?
P1 O9 1.503(3) y
P1 O10 1.488(3) y
P1 O11 1.600(3) y
P1 O12 1.597(3) y
O11 C9 1.410(6) ?
O12 C21 1.403(5) ?
C9 C10 1.392(8) ?
C9 C14 1.415(7) ?
C10 C11 1.404(9) ?
C10 C15 1.517(9) ?
C11 C12 1.391(10) ?
C11 H11 0.9500 ?
C12 C13 1.392(10) ?
C12 H12 0.9500 ?
C13 C14 1.387(7) ?
C13 H13 0.9500 ?
C14 C18 1.493(8) ?
C15 C17 1.494(12) ?
C15 C16 1.523(10) ?
C15 H15 1.0000 ?
C16 H16A 0.9800 ?
C16 H16B 0.9800 ?
C16 H16C 0.9800 ?
C17 H17A 0.9800 ?
C17 H17B 0.9800 ?
C17 H17C 0.9800 ?
C18 C19 1.528(8) ?
C18 C20 1.529(8) ?
C18 H18 1.0000 ?
C19 H19A 0.9800 ?
C19 H19B 0.9800 ?
C19 H19C 0.9800 ?
C20 H20A 0.9800 ?
C20 H20B 0.9800 ?
C20 H20C 0.9800 ?
C21 C22 1.387(6) ?
C21 C26 1.389(7) ?
C22 C23 1.397(7) ?
C22 C27 1.512(8) ?
C23 C24 1.370(10) ?
C23 H23 0.9500 ?
C24 C25 1.385(10) ?
C24 H24 0.9500 ?
C25 C26 1.390(7) ?
C25 H25 0.9500 ?
C26 C30 1.519(8) ?
C27 C28 1.522(9) ?
C27 C29 1.527(8) ?
C27 H27 1.0000 ?
C28 H28A 0.9800 ?
C28 H28B 0.9800 ?
C28 H28C 0.9800 ?
C29 H29A 0.9800 ?
C29 H29B 0.9800 ?
C29 H29C 0.9800 ?
C30 C32 1.522(8) ?
C30 C31 1.523(8) ?
C30 H30 1.0000 ?
C31 H31A 0.9800 ?
C31 H31B 0.9800 ?
C31 H31C 0.9800 ?
C32 H32A 0.9800 ?
C32 H32B 0.9800 ?
C32 H32C 0.9800 ?
P2 O13 1.496(4) y
P2 O14 1.488(3) y
P2 O15 1.607(3) y
P2 O16 1.600(3) y
O15 C33 1.397(6) ?
O16 C45 1.409(5) ?
C33 C38 1.394(7) ?
C33 C34 1.405(7) ?
C34 C35 1.397(10) ?
C34 C39 1.506(10) ?
C35 C36 1.360(12) ?
C35 H35 0.9500 ?
C36 C37 1.392(11) ?
C36 H36 0.9500 ?
C37 C38 1.405(8) ?
C37 H37 0.9500 ?
C38 C42 1.513(8) ?
C39 C41B 1.473(13) ?
C39 C40A 1.482(13) ?
C39 C40B 1.504(13) ?
C39 C41A 1.505(13) ?
C39 H39A 1.0000 ?
C39 H39B 1.0000 ?
C40A H40A 0.9800 ?
C40A H40B 0.9800 ?
C40A H40C 0.9800 ?
C41A H41A 0.9800 ?
C41A H41B 0.9800 ?
C41A H41C 0.9800 ?
C40B H40D 0.9800 ?
C40B H40E 0.9800 ?
C40B H40F 0.9800 ?
C41B H41D 0.9800 ?
C41B H41E 0.9800 ?
C41B H41F 0.9800 ?
C42 C44 1.515(9) ?
C42 C43 1.547(9) ?
C42 H42 1.0000 ?
C43 H43A 0.9800 ?
C43 H43B 0.9800 ?
C43 H43C 0.9800 ?
C44 H44A 0.9800 ?
C44 H44B 0.9800 ?
C44 H44C 0.9800 ?
C45 C46 1.408(6) ?
C45 C50 1.414(6) ?
C46 C47 1.401(7) ?
C46 C51 1.511(7) ?
C47 C48 1.389(9) ?
C47 H47 0.9500 ?
C48 C49 1.380(9) ?
C48 H48 0.9500 ?
C49 C50 1.402(6) ?
C49 H49 0.9500 ?
C50 C54 1.517(7) ?
C51 C52 1.527(9) ?
C51 C53 1.542(9) ?
C51 H51 1.0000 ?
C52 H52A 0.9800 ?
C52 H52B 0.9800 ?
C52 H52C 0.9800 ?
C53 H53A 0.9800 ?
C53 H53B 0.9800 ?
C53 H53C 0.9800 ?
C54 C56 1.525(8) ?
C54 C55 1.556(8) ?
C54 H54 1.0000 ?
C55 H55A 0.9800 ?
C55 H55B 0.9800 ?
C55 H55C 0.9800 ?
C56 H56A 0.9800 ?
C56 H56B 0.9800 ?
C56 H56C 0.9800 ?

loop_
_geom_hbond_atom_site_label_D
_geom_hbond_atom_site_label_H
_geom_hbond_atom_site_label_A
_geom_hbond_site_symmetry_A
_geom_hbond_distance_DH
_geom_hbond_distance_HA
_geom_hbond_distance_DA
_geom_hbond_angle_DHA
_geom_hbond_publ_flag
O1 H1 O13 . 0.85 1.79 2.537(5) 145.2 yes
O2 H2 O14 . 0.82 1.99 2.724(5) 148.3 yes
O3 H3 O7 . 0.86 1.79 2.644(6) 170.0 yes
O4 H4 O6 . 0.85 1.95 2.700(7) 146.9 yes
O5 H5 O10 . 0.85 1.84 2.661(5) 163.1 yes
O6 H6 O14 2_564 0.86 1.89 2.708(6) 157.3 yes
O7 H7 O8 . 0.85 1.88 2.697(8) 159.4 yes
O8 H8 O10 2_565 0.85 1.86 2.708(7) 174.0 yes
C1 H1B O4 . 0.98 2.49 3.162(7) 125.1 .
C7 H7B O1 . 0.98 2.66 3.570(13) 153.9 .

loop_
_geom_torsion_atom_site_label_1
_geom_torsion_atom_site_label_2
_geom_torsion_atom_site_label_3
_geom_torsion_atom_site_label_4
_geom_torsion
O10 P1 O9 Mn1 25.7(3)
O12 P1 O9 Mn1 -95.9(3)
O11 P1 O9 Mn1 153.2(2)
O10 P1 O11 C9 90.7(4)
O9 P1 O11 C9 -38.5(4)
O12 P1 O11 C9 -157.5(3)
O10 P1 O12 C21 146.7(4)
O9 P1 O12 C21 -86.5(4)
O11 P1 O12 C21 30.1(4)
P1 O11 C9 C10 -88.0(5)
P1 O11 C9 C14 95.9(4)
O11 C9 C10 C11 -177.9(4)
C14 C9 C10 C11 -2.2(7)
O11 C9 C10 C15 -1.1(7)
C14 C9 C10 C15 174.7(5)
C9 C10 C11 C12 -0.4(8)
C15 C10 C11 C12 -177.3(6)
C10 C11 C12 C13 1.6(10)
C11 C12 C13 C14 -0.3(9)
C12 C13 C14 C9 -2.1(8)
C12 C13 C14 C18 175.2(5)
C10 C9 C14 C13 3.4(7)
O11 C9 C14 C13 179.2(4)
C10 C9 C14 C18 -173.9(4)
O11 C9 C14 C18 1.9(6)
C9 C10 C15 C17 125.9(8)
C11 C10 C15 C17 -57.4(10)
C9 C10 C15 C16 -106.3(8)
C11 C10 C15 C16 70.4(9)
C13 C14 C18 C19 -102.7(5)
C9 C14 C18 C19 74.5(5)
C13 C14 C18 C20 21.6(7)
C9 C14 C18 C20 -161.2(4)
P1 O12 C21 C22 -90.2(5)
P1 O12 C21 C26 94.9(5)
C26 C21 C22 C23 -2.2(8)
O12 C21 C22 C23 -176.9(4)
C26 C21 C22 C27 177.6(5)
O12 C21 C22 C27 2.9(7)
C21 C22 C23 C24 1.1(8)
C27 C22 C23 C24 -178.7(6)
C22 C23 C24 C25 0.1(9)
C23 C24 C25 C26 -0.4(9)
C22 C21 C26 C25 2.0(8)
O12 C21 C26 C25 176.6(5)
C22 C21 C26 C30 -174.6(5)
O12 C21 C26 C30 0.1(7)
C24 C25 C26 C21 -0.6(8)
C24 C25 C26 C30 176.0(5)
C21 C22 C27 C28 124.6(6)
C23 C22 C27 C28 -55.6(7)
C21 C22 C27 C29 -112.7(6)
C23 C22 C27 C29 67.1(7)
C21 C26 C30 C32 91.5(6)
C25 C26 C30 C32 -85.0(7)
C21 C26 C30 C31 -144.2(5)
C25 C26 C30 C31 39.4(7)
O14 P2 O15 C33 85.9(4)
O13 P2 O15 C33 -45.8(4)
O16 P2 O15 C33 -162.6(4)
O14 P2 O16 C45 166.3(3)
O13 P2 O16 C45 -65.3(4)
O15 P2 O16 C45 50.1(4)
P2 O15 C33 C38 88.9(5)
P2 O15 C33 C34 -94.9(5)
C38 C33 C34 C35 -1.8(8)
O15 C33 C34 C35 -177.8(5)
C38 C33 C34 C39 175.1(5)
O15 C33 C34 C39 -1.0(8)
C33 C34 C35 C36 -0.4(10)
C39 C34 C35 C36 -177.3(7)
C34 C35 C36 C37 1.7(12)
C35 C36 C37 C38 -1.0(12)
O15 C33 C38 C37 178.5(5)
C34 C33 C38 C37 2.4(8)
O15 C33 C38 C42 1.3(8)
C34 C33 C38 C42 -174.8(5)
C36 C37 C38 C33 -1.0(10)
C36 C37 C38 C42 176.2(7)
C35 C34 C39 C41B -61(2)
C33 C34 C39 C41B 122(2)
C35 C34 C39 C40A 98.1(18)
C33 C34 C39 C40A -78.7(17)
C35 C34 C39 C40B 72(2)
C33 C34 C39 C40B -105(2)
C35 C34 C39 C41A -32.5(15)
C33 C34 C39 C41A 150.7(14)
C33 C38 C42 C44 85.4(6)
C37 C38 C42 C44 -91.7(7)
C33 C38 C42 C43 -151.2(5)
C37 C38 C42 C43 31.8(8)
P2 O16 C45 C46 86.4(5)
P2 O16 C45 C50 -96.5(5)
O16 C45 C46 C47 179.4(5)
C50 C45 C46 C47 2.5(8)
O16 C45 C46 C51 1.9(8)
C50 C45 C46 C51 -175.0(5)
C45 C46 C47 C48 -2.0(9)
C51 C46 C47 C48 175.6(6)
C46 C47 C48 C49 1.0(10)
C47 C48 C49 C50 -0.4(10)
C48 C49 C50 C45 0.8(9)
C48 C49 C50 C54 -177.1(6)
C46 C45 C50 C49 -1.9(8)
O16 C45 C50 C49 -178.9(5)
C46 C45 C50 C54 176.0(5)
O16 C45 C50 C54 -1.0(7)
C47 C46 C51 C52 -64.9(7)
C45 C46 C51 C52 112.5(6)
C47 C46 C51 C53 58.4(7)
C45 C46 C51 C53 -124.2(6)
C49 C50 C54 C56 -54.2(7)
C45 C50 C54 C56 127.9(6)
C49 C50 C54 C55 69.1(6)
C45 C50 C54 C55 -108.7(6)

_cod_database_fobs_code 2242634
